data_2101000
loop_
_publ_author_name
'Blake, A. J.'
'Gould, R. O.'
'Halcrow, M. A.'
'Schr\"oder, M.'

_publ_section_title
;
 Conformational studies on [16]aneS~4~. Structures of \a- and
 \b-[16]aneS~4~ ([16]aneS~4~ = 1,5,9,13-tetrathiacyclohexadecane)
;
_journal_issue 4
_journal_name_full 'Acta Crystallographica Section B'
_journal_page_first 773
_journal_page_last 779
_journal_paper_doi 10.1107/S0108768193001910
_journal_volume 49
_journal_year 1993
_chemical_formula_sum 'C12 H24 S4'
_chemical_formula_weight 296.56
_space_group_crystal_system monoclinic
_space_group_IT_number 4
_space_group_name_Hall 'P 2yb'
_space_group_name_H-M_alt 'P 1 21 1'
_cell_angle_alpha 90.0
_cell_angle_beta 96.108(17)
_cell_angle_gamma 90.0
_cell_formula_units_Z 2
_cell_length_a 5.5605(19)
_cell_length_b 8.124(2)
_cell_length_c 17.662(10)
_cell_volume 793.3(6)
_diffrn_radiation_type Cu
_diffrn_radiation_wavelength 1.54184
_exptl_absorpt_coefficient_mu 5.227
_exptl_crystal_density_diffrn 1.241
_cod_data_source_file ha0116.cif
_cod_data_source_block ha0116b
_cod_original_cell_volume 793.4
_cod_database_code 2101000

loop_
_space_group_symop_id
_space_group_symop_operation_xyz
1 x,y,z
2 -x,y+1/2,-z

loop_
_atom_site_label
_atom_site_fract_x
_atom_site_fract_y
_atom_site_fract_z
_atom_site_U_iso_or_equiv
S(1) .7216(10) .1411 .0107(2) .063(4)
C(2) .963(3) .044(2) .0695(9) .050(5)
C(3) .892(3) -.099(2) .1179(9) .053(5)
C(4) 1.103(3) -.159(3) .1736(9) .056(5)
S(5) 1.1921(8) -.0053(10) .2486(3) .055(3)
C(6) .944(3) -.035(3) .3105(10) .070(6)
C(7) .960(3) .102(3) .3677(9) .052(5)
C(8) .759(3) .083(2) .4195(8) .047(5)
S(9) .7541(9) .2469(10) .4893(3) .059(4)
C(10) .708(3) .428(3) .4306(10) .055(5)
C(11) .472(3) .430(2) .3786(9) .051(5)
C(12) .448(3) .579(3) .3253(10) .074(6)
S(13) .6523(10) .5687(10) .2525(3) .063(3)
C(14) .507(3) .418(3) .1907(9) .055(5)
C(15) .667(3) .360(3) .1327(9) .059(5)
C(16) .551(3) .228(3) .0811(9) .057(5)
H(2A) 1.0483 .1364 .1073 .0800
H(2B) 1.0913 -.0016 .0328 .0800
H(3A) .7470 -.0589 .1499 .0800
H(3B) .8293 -.1990 .0809 .0800
H(4A) 1.0499 -.2710 .2002 .0800
H(4B) 1.2558 -.1830 .1424 .0800
H(6A) .9655 -.1526 .3394 .0800
H(6B) .7708 -.0320 .2765 .0800
H(7A) 1.1335 .0972 .4015 .0800
H(7B) .9404 .2183 .3383 .0800
H(8A) .5879 .0821 .3846 .0800
H(8B) .7845 -.0327 .4494 .0800
H(10A) .8551 .4372 .3956 .0800
H(10B) .7095 .5344 .4675 .0800
H(11A) .4633 .3190 .3444 .0800
H(11B) .3239 .4308 .4134 .0800
H(12A) .2643 .5837 .2981 .0800
H(12B) .4858 .6891 .3586 .0800
H(14A) .3452 .4714 .1613 .0800
H(14B) .4595 .3145 .2242 .0800
H(15A) .8317 .3108 .1624 .0800
H(15B) .7102 .4634 .0983 .0800
H(16A) .5028 .1288 .1170 .0800
H(16B) .3895 .2810 .0515 .0800

loop_
_geom_angle_atom_site_label_1
_geom_angle_atom_site_label_2
_geom_angle_atom_site_label_3
_geom_angle
C(2) S(1) C(16) 101.0(8)
S(1) C(2) C(3) 116.1(12)
C(2) C(3) C(4) 112.2(15)
C(3) C(4) S(5) 112.0(12)
C(4) S(5) C(6) 99.9(9)
S(5) C(6) C(7) 107.6(13)
C(6) C(7) C(8) 109.6(15)
C(7) C(8) S(9) 113.6(12)
C(8) S(9) C(10) 102.7(9)
S(9) C(10) C(11) 114.5(13)
C(10) C(11) C(12) 113.1(15)
C(11) C(12) S(13) 112.3(14)
C(12) S(13) C(14) 100.9(9)
S(13) C(14) C(15) 112.0(13)
C(14) C(15) C(16) 113.1(16)
S(1) C(16) C(15) 118.6(13)

loop_
_geom_bond_atom_site_label_1
_geom_bond_atom_site_label_2
_geom_bond_distance
S(1) C(2) 1.790(18)
S(1) C(16) 1.789(19)
C(2) C(3) 1.52(3)
C(3) C(4) 1.53(3)
C(4) S(5) 1.848(19)
S(5) C(6) 1.87(2)
C(6) C(7) 1.50(3)
C(7) C(8) 1.52(3)
C(8) S(9) 1.817(18)
S(9) C(10) 1.806(19)
C(10) C(11) 1.52(3)
C(11) C(12) 1.53(3)
C(12) S(13) 1.81(2)
S(13) C(14) 1.774(19)
C(14) C(15) 1.50(3)
C(15) C(16) 1.50(3)
